data_7713796
loop_
_publ_author_name
'Podchorodecka, Pamela'
'Dziuk, B\/la\.zej'
'Szostak, Roman'
'Szostak, Michal'
'Bisz, Elwira'

_publ_section_title
;
 IPr*Oxa -- A New Class of Sterically-Hindered, Wingtip-Flexible
 N,C-Chelating Oxazole-Donor N-Heterocyclic Carbene Ligands
;
_journal_name_full 'Dalton Transactions'
_journal_paper_doi 10.1039/D3DT02255B
_journal_year 2023
_chemical_formula_sum 'C45 H36 Ag Cl N3 O2 S0'
_chemical_formula_weight 794.09
_space_group_crystal_system orthorhombic
_space_group_IT_number 33
_space_group_name_Hall 'P 2c -2n'
_space_group_name_H-M_alt 'P n a 21'
_atom_sites_solution_hydrogens geom
_audit_creation_method SHELXL-2014/7
_audit_update_record
;
2022-06-18 deposited with the CCDC.	2023-08-28 downloaded from the CCDC.
;
_cell_angle_alpha 90
_cell_angle_beta 90
_cell_angle_gamma 90
_cell_formula_units_Z 4
_cell_length_a 18.3597(10)
_cell_length_b 20.6053(10)
_cell_length_c 10.1258(6)
_cell_measurement_reflns_used 4790
_cell_measurement_temperature 293(2)
_cell_measurement_theta_max 26.0350
_cell_measurement_theta_min 1.4810
_cell_volume 3830.7(4)
_computing_cell_refinement 'CrysAlisCCD (Oxford Diffraction Ltd., 2008)'
_computing_data_collection 'CrysAlisCCD (Oxford Diffraction Ltd., 2008)'
_computing_data_reduction 'CrysAlisCCD (Oxford Diffraction Ltd., 2008)'
_computing_molecular_graphics 'SHELXTL (Sheldrick, 2008)'
_computing_publication_material 'SHELXL-2014/7 (Sheldrick, 2014)'
_computing_structure_refinement 'SHELXL-2014/7 (Sheldrick, 2014)'
_computing_structure_solution 'SHELXS-2014/7 (Sheldrick, 2014)'
_diffrn_ambient_temperature 293(2)
_diffrn_measured_fraction_theta_full 1.000
_diffrn_measured_fraction_theta_max 1.000
_diffrn_measurement_device_type 'KM4 with Eos CCD'
_diffrn_measurement_method \w--scan
_diffrn_radiation_monochromator graphite
_diffrn_radiation_source 'fine-focus sealed tube'
_diffrn_radiation_type MoK\a
_diffrn_radiation_wavelength 0.71073
_diffrn_reflns_av_R_equivalents 0.0320
_diffrn_reflns_av_unetI/netI 0.0493
_diffrn_reflns_Laue_measured_fraction_full 1.000
_diffrn_reflns_Laue_measured_fraction_max 1.000
_diffrn_reflns_limit_h_max 22
_diffrn_reflns_limit_h_min -22
_diffrn_reflns_limit_k_max 25
_diffrn_reflns_limit_k_min -15
_diffrn_reflns_limit_l_max 12
_diffrn_reflns_limit_l_min -12
_diffrn_reflns_number 15484
_diffrn_reflns_point_group_measured_fraction_full 1.000
_diffrn_reflns_point_group_measured_fraction_max 1.000
_diffrn_reflns_theta_full 25.242
_diffrn_reflns_theta_max 25.996
_diffrn_reflns_theta_min 1.486
_exptl_absorpt_coefficient_mu 0.637
_exptl_absorpt_correction_T_max 1.00000
_exptl_absorpt_correction_T_min 0.95400
_exptl_absorpt_correction_type multi-scan
_exptl_absorpt_process_details
;
SCALE3 ABSPACK (Rigaku Oxford Diffraction, 2015).
;
_exptl_crystal_colour yellow
_exptl_crystal_density_diffrn 1.377
_exptl_crystal_density_method 'not measured'
_exptl_crystal_description plate
_exptl_crystal_F_000 1628
_exptl_crystal_size_max 0.4
_exptl_crystal_size_mid 0.3
_exptl_crystal_size_min 0.2
_refine_diff_density_max 0.326
_refine_diff_density_min -0.266
_refine_diff_density_rms 0.051
_refine_ls_abs_structure_details
;
 Refined as an inversion twin.
;
_refine_ls_abs_structure_Flack 0.25(4)
_refine_ls_extinction_method none
_refine_ls_goodness_of_fit_ref 1.046
_refine_ls_hydrogen_treatment constr
_refine_ls_matrix_type full
_refine_ls_number_parameters 472
_refine_ls_number_reflns 7022
_refine_ls_number_restraints 798
_refine_ls_restrained_S_all 1.104
_refine_ls_R_factor_all 0.0672
_refine_ls_R_factor_gt 0.0456
_refine_ls_shift/su_max 0.001
_refine_ls_shift/su_mean 0.000
_refine_ls_structure_factor_coef Fsqd
_refine_ls_weighting_details 'w=1/[\s^2^(Fo^2^)+(0.0393P)^2^+0.7041P] where P=(Fo^2^+2Fc^2^)/3'
_refine_ls_weighting_scheme calc
_refine_ls_wR_factor_gt 0.0896
_refine_ls_wR_factor_ref 0.0984
_reflns_Friedel_coverage 0.887
_reflns_Friedel_fraction_full 1.000
_reflns_Friedel_fraction_max 1.000
_reflns_number_gt 5404
_reflns_number_total 7022
_reflns_threshold_expression 'I > 2\s(I)'
_cod_data_source_file d3dt02255b2.cif
_cod_data_source_block B127_d
_cod_database_code 7713796
_shelx_shelxl_version_number 2014/7
_shelx_space_group_comment
;
The symmetry employed for this shelxl refinement is uniquely defined
by the following loop, which should always be used as a source of
symmetry information in preference to the above space-group names.
They are only intended as comments.
;
_exptl_absorpt_special_details
;
CrysAlisPro, Agilent Technologies,
Version 1.171.37.33c (release 11-04-2014 CrysAlis171 .NET)
(compiled Apr 11 2014,15:12:41)
Empirical absorption correction using spherical harmonics,
 implemented in SCALE3 ABSPACK scaling algorithm.
;

loop_
_space_group_symop_operation_xyz
'x, y, z'
'-x, -y, z+1/2'
'x+1/2, -y+1/2, z'
'-x+1/2, y+1/2, z+1/2'

loop_
_atom_site_label
_atom_site_type_symbol
_atom_site_fract_x
_atom_site_fract_y
_atom_site_fract_z
_atom_site_U_iso_or_equiv
_atom_site_adp_type
_atom_site_occupancy
_atom_site_site_symmetry_order
_atom_site_calc_flag
_atom_site_refinement_flags_posn
_atom_site_refinement_flags_adp
_atom_site_refinement_flags_occupancy
_atom_site_disorder_assembly
_atom_site_disorder_group
Ag1 Ag 0.35300(2) 0.83347(2) 0.36254(9) 0.05065(14) Uani 1 1 d . U . . .
Cl1 Cl 0.24516(10) 0.88982(10) 0.3433(3) 0.0791(6) Uani 1 1 d . U . . .
N1 N 0.4576(3) 0.7336(2) 0.4813(5) 0.0421(11) Uani 1 1 d . U . . .
N2 N 0.5193(3) 0.8032(2) 0.3740(8) 0.0524(12) Uani 1 1 d . U . . .
N3 N 0.4983(3) 0.8671(3) 0.1898(6) 0.0579(14) Uani 1 1 d . U . . .
O1 O 0.5854(3) 0.8985(3) 0.3256(6) 0.0846(17) Uani 1 1 d . U . . .
O2 O 0.2177(3) 0.5986(4) 0.6804(7) 0.0927(19) Uani 1 1 d . U . . .
C1 C 0.4499(3) 0.7857(3) 0.4038(6) 0.0446(15) Uani 1 1 d . U . . .
C2 C 0.5312(3) 0.7173(3) 0.4997(7) 0.0519(15) Uani 1 1 d . U . . .
C3 C 0.5706(4) 0.7613(3) 0.4331(8) 0.0574(17) Uani 1 1 d . U . . .
C4 C 0.3957(3) 0.6977(3) 0.5309(6) 0.0414(13) Uani 1 1 d . U . . .
C5 C 0.3707(4) 0.6457(3) 0.4569(7) 0.0456(15) Uani 1 1 d . U . . .
C6 C 0.3114(4) 0.6110(3) 0.5053(7) 0.0472(16) Uani 1 1 d . U . . .
H6 H 0.2935 0.5758 0.4580 0.057 Uiso 1 1 calc R U . . .
C7 C 0.2788(4) 0.6285(3) 0.6231(7) 0.0555(17) Uani 1 1 d . U . . .
C8 C 0.3036(4) 0.6824(3) 0.6926(7) 0.0532(16) Uani 1 1 d . U . . .
H8 H 0.2802 0.6947 0.7702 0.064 Uiso 1 1 calc R U . . .
C9 C 0.3624(3) 0.7179(3) 0.6478(6) 0.0492(15) Uani 1 1 d . U . . .
C10 C 0.4048(4) 0.6273(3) 0.3248(6) 0.0486(15) Uani 1 1 d . U . . .
H10 H 0.4325 0.6655 0.2967 0.058 Uiso 1 1 calc R U . . .
C11 C 0.4606(4) 0.5723(3) 0.3357(8) 0.0610(18) Uani 1 1 d . U . . .
C12 C 0.5263(4) 0.5778(5) 0.2716(10) 0.085(2) Uani 1 1 d . U . . .
H12 H 0.5375 0.6158 0.2263 0.102 Uiso 1 1 calc R U . . .
C13 C 0.5764(5) 0.5264(5) 0.2743(11) 0.102(3) Uani 1 1 d . U . . .
H13 H 0.6217 0.5315 0.2343 0.122 Uiso 1 1 calc R U . . .
C14 C 0.5601(6) 0.4705(5) 0.3335(12) 0.116(3) Uani 1 1 d . U . . .
H14 H 0.5915 0.4352 0.3274 0.139 Uiso 1 1 calc R U . . .
C15 C 0.4979(7) 0.4660(5) 0.4017(13) 0.131(3) Uani 1 1 d . U . . .
H15 H 0.4877 0.4287 0.4501 0.158 Uiso 1 1 calc R U . . .
C16 C 0.4483(5) 0.5174(4) 0.4001(10) 0.102(3) Uani 1 1 d . U . . .
H16 H 0.4048 0.5129 0.4462 0.123 Uiso 1 1 calc R U . . .
C17 C 0.3475(4) 0.6169(4) 0.2189(8) 0.0545(17) Uani 1 1 d . U . . .
C18 C 0.3374(4) 0.5597(4) 0.1510(9) 0.078(2) Uani 1 1 d . U . . .
H18 H 0.3672 0.5244 0.1700 0.093 Uiso 1 1 calc R U . . .
C19 C 0.2847(5) 0.5534(5) 0.0564(10) 0.095(3) Uani 1 1 d . U . . .
H19 H 0.2784 0.5137 0.0140 0.114 Uiso 1 1 calc R U . . .
C20 C 0.2427(6) 0.6033(6) 0.0249(10) 0.096(3) Uani 1 1 d . U . . .
H20 H 0.2076 0.5991 -0.0406 0.115 Uiso 1 1 calc R U . . .
C21 C 0.2512(6) 0.6607(6) 0.0885(10) 0.100(3) Uani 1 1 d . U . . .
H21 H 0.2217 0.6957 0.0661 0.120 Uiso 1 1 calc R U . . .
C22 C 0.3025(5) 0.6680(4) 0.1849(9) 0.082(2) Uani 1 1 d . U . . .
H22 H 0.3072 0.7076 0.2281 0.098 Uiso 1 1 calc R U . . .
C23 C 0.1933(6) 0.5441(6) 0.6294(14) 0.137(4) Uani 1 1 d . U . . .
H23A H 0.2164 0.5259 0.5566 0.165 Uiso 1 1 calc R U . . .
H23B H 0.1529 0.5237 0.6662 0.165 Uiso 1 1 calc R U . . .
C24 C 0.3890(4) 0.7791(3) 0.7202(7) 0.0572(16) Uani 1 1 d . U . . .
H24 H 0.4052 0.8089 0.6509 0.069 Uiso 1 1 calc R U . . .
C25 C 0.3297(6) 0.8146(5) 0.7942(10) 0.0631(19) Uani 1 1 d . U . . .
C26 C 0.2719(5) 0.8411(4) 0.7250(10) 0.074(2) Uani 1 1 d . U . . .
H26 H 0.2682 0.8328 0.6350 0.089 Uiso 1 1 calc R U . . .
C27 C 0.2197(6) 0.8793(6) 0.7843(12) 0.091(3) Uani 1 1 d . U . . .
H27 H 0.1826 0.8977 0.7342 0.110 Uiso 1 1 calc R U . . .
C28 C 0.2230(7) 0.8899(6) 0.9180(13) 0.104(3) Uani 1 1 d . U . . .
H28 H 0.1869 0.9141 0.9597 0.125 Uiso 1 1 calc R U . . .
C29 C 0.2784(7) 0.8651(6) 0.9886(12) 0.107(3) Uani 1 1 d . U . . .
H29 H 0.2813 0.8735 1.0787 0.128 Uiso 1 1 calc R U . . .
C30 C 0.3312(7) 0.8273(5) 0.9285(12) 0.086(3) Uani 1 1 d . U . . .
H30 H 0.3686 0.8100 0.9795 0.104 Uiso 1 1 calc R U . . .
C31 C 0.4556(4) 0.7652(4) 0.8028(9) 0.074(2) Uani 1 1 d . U . . .
C32 C 0.4568(6) 0.7161(5) 0.8977(10) 0.101(3) Uani 1 1 d . U . . .
H32 H 0.4158 0.6900 0.9079 0.121 Uiso 1 1 calc R U . . .
C33 C 0.5165(7) 0.7049(6) 0.9769(14) 0.132(3) Uani 1 1 d . U . . .
H33 H 0.5157 0.6738 1.0434 0.158 Uiso 1 1 calc R U . . .
C34 C 0.5768(8) 0.7416(7) 0.9531(15) 0.142(4) Uani 1 1 d . U . . .
H34 H 0.6188 0.7325 1.0009 0.171 Uiso 1 1 calc R U . . .
C35 C 0.5793(6) 0.7903(6) 0.8647(19) 0.135(3) Uani 1 1 d . U . . .
H35 H 0.6217 0.8145 0.8540 0.162 Uiso 1 1 calc R U . . .
C36 C 0.5170(5) 0.8042(5) 0.7887(11) 0.100(3) Uani 1 1 d . U . . .
H36 H 0.5168 0.8389 0.7299 0.120 Uiso 1 1 calc R U . . .
C37 C 0.5554(4) 0.6601(3) 0.5810(8) 0.069(2) Uani 1 1 d . U . . .
H37A H 0.5190 0.6268 0.5773 0.103 Uiso 1 1 calc R U . . .
H37B H 0.5623 0.6735 0.6709 0.103 Uiso 1 1 calc R U . . .
H37C H 0.6005 0.6436 0.5465 0.103 Uiso 1 1 calc R U . . .
C38 C 0.6512(4) 0.7660(4) 0.4181(10) 0.090(3) Uani 1 1 d . U . . .
H38A H 0.6627 0.7812 0.3310 0.135 Uiso 1 1 calc R U . . .
H38B H 0.6726 0.7240 0.4315 0.135 Uiso 1 1 calc R U . . .
H38C H 0.6702 0.7958 0.4823 0.135 Uiso 1 1 calc R U . . .
C39 C 0.5346(4) 0.8569(3) 0.2962(8) 0.0581(17) Uani 1 1 d . U . . .
C40 C 0.5816(4) 0.9434(3) 0.2244(8) 0.0673(19) Uani 1 1 d . U . . .
C41 C 0.5281(5) 0.9241(4) 0.1380(9) 0.074(2) Uani 1 1 d . U . . .
C42 C 0.5111(6) 0.9572(5) 0.0281(11) 0.107(3) Uani 1 1 d . U . . .
H42 H 0.4735 0.9444 -0.0275 0.128 Uiso 1 1 calc R U . . .
C43 C 0.5534(6) 1.0121(5) 0.0024(12) 0.116(3) Uani 1 1 d . U . . .
H43 H 0.5462 1.0350 -0.0756 0.139 Uiso 1 1 calc R U . . .
C44 C 0.6054(6) 1.0327(5) 0.0905(11) 0.105(3) Uani 1 1 d . U . . .
H44 H 0.6310 1.0706 0.0721 0.125 Uiso 1 1 calc R U . . .
C45 C 0.6210(5) 1.0002(4) 0.2024(10) 0.090(2) Uani 1 1 d . U . . .
H45 H 0.6560 1.0148 0.2617 0.109 Uiso 1 1 calc R U . . .

loop_
_atom_site_aniso_label
_atom_site_aniso_U_11
_atom_site_aniso_U_22
_atom_site_aniso_U_33
_atom_site_aniso_U_23
_atom_site_aniso_U_13
_atom_site_aniso_U_12
Ag1 0.0516(2) 0.0468(2) 0.0535(2) 0.0045(4) -0.0044(4) 0.0023(2)
Cl1 0.0721(10) 0.0886(12) 0.0766(16) 0.0049(14) -0.0023(12) 0.0284(10)
N1 0.040(2) 0.042(3) 0.044(3) 0.003(2) -0.007(2) -0.005(2)
N2 0.049(2) 0.046(2) 0.063(3) 0.005(3) 0.004(3) -0.003(2)
N3 0.065(3) 0.043(3) 0.066(4) 0.013(3) -0.005(3) -0.018(3)
O1 0.085(3) 0.077(3) 0.091(4) 0.013(3) 0.001(3) -0.023(3)
O2 0.090(4) 0.105(4) 0.083(4) 0.001(4) 0.015(3) -0.034(4)
C1 0.048(3) 0.038(3) 0.048(4) 0.003(2) 0.002(3) -0.001(3)
C2 0.045(3) 0.048(3) 0.063(4) 0.003(3) -0.012(3) -0.002(3)
C3 0.045(3) 0.051(3) 0.076(4) 0.004(3) -0.004(3) -0.007(3)
C4 0.044(3) 0.039(3) 0.041(3) 0.007(3) -0.006(3) -0.005(3)
C5 0.052(3) 0.042(3) 0.043(3) 0.008(3) -0.005(3) -0.004(3)
C6 0.056(4) 0.043(3) 0.043(3) 0.001(3) -0.005(3) -0.011(3)
C7 0.058(4) 0.056(4) 0.052(4) 0.011(3) 0.000(3) -0.013(3)
C8 0.058(4) 0.059(4) 0.042(3) -0.001(3) 0.002(3) -0.011(3)
C9 0.055(3) 0.047(3) 0.045(3) 0.003(3) -0.007(3) -0.005(3)
C10 0.055(3) 0.047(3) 0.044(4) 0.008(3) 0.000(2) -0.013(3)
C11 0.058(3) 0.064(3) 0.061(5) 0.003(3) -0.002(3) -0.001(3)
C12 0.069(4) 0.093(5) 0.092(5) -0.002(4) 0.002(4) 0.000(4)
C13 0.071(4) 0.119(6) 0.116(6) -0.015(5) 0.006(4) 0.012(5)
C14 0.110(5) 0.116(5) 0.122(7) 0.005(6) 0.006(5) 0.037(5)
C15 0.148(6) 0.106(5) 0.140(7) 0.040(5) 0.037(5) 0.045(5)
C16 0.109(5) 0.085(5) 0.112(7) 0.033(5) 0.036(5) 0.035(4)
C17 0.056(4) 0.064(4) 0.044(4) 0.003(3) 0.003(3) -0.003(3)
C18 0.075(5) 0.080(4) 0.078(5) -0.018(4) -0.014(4) -0.011(4)
C19 0.092(5) 0.112(5) 0.080(5) -0.029(5) -0.014(4) -0.009(5)
C20 0.094(6) 0.133(6) 0.061(5) -0.004(5) -0.023(4) -0.010(5)
C21 0.105(6) 0.113(6) 0.082(5) 0.018(5) -0.032(5) 0.012(5)
C22 0.087(5) 0.082(5) 0.077(5) -0.002(4) -0.024(4) 0.011(4)
C23 0.141(9) 0.129(8) 0.142(10) -0.025(8) 0.037(8) -0.062(8)
C24 0.066(4) 0.051(3) 0.055(4) -0.003(3) -0.004(3) -0.013(3)
C25 0.079(4) 0.058(4) 0.052(4) -0.004(4) -0.004(4) -0.008(4)
C26 0.081(5) 0.073(5) 0.067(4) -0.014(4) -0.014(4) -0.011(4)
C27 0.083(5) 0.092(5) 0.099(5) -0.024(5) -0.013(5) -0.001(5)
C28 0.099(5) 0.105(6) 0.108(6) -0.031(5) 0.017(5) 0.010(5)
C29 0.127(7) 0.110(6) 0.082(5) -0.023(5) 0.008(5) 0.015(6)
C30 0.108(5) 0.091(6) 0.060(4) -0.007(4) -0.011(5) 0.016(5)
C31 0.073(4) 0.065(4) 0.084(4) -0.013(3) -0.015(4) -0.009(4)
C32 0.120(5) 0.084(5) 0.099(6) -0.003(4) -0.051(5) -0.001(5)
C33 0.144(7) 0.114(6) 0.137(7) 0.000(6) -0.056(6) 0.012(6)
C34 0.122(6) 0.141(7) 0.164(7) -0.018(6) -0.057(6) 0.012(6)
C35 0.101(5) 0.139(6) 0.164(7) -0.022(7) -0.038(6) -0.022(5)
C36 0.080(5) 0.097(5) 0.122(6) -0.026(5) -0.018(4) -0.015(4)
C37 0.065(5) 0.062(5) 0.079(5) 0.011(4) -0.022(4) 0.007(4)
C38 0.048(4) 0.081(5) 0.140(9) 0.008(5) 0.002(4) -0.010(4)
C39 0.061(4) 0.043(3) 0.071(4) 0.004(3) 0.017(3) -0.006(3)
C40 0.074(4) 0.050(3) 0.077(4) 0.010(3) 0.012(4) -0.011(3)
C41 0.082(4) 0.057(4) 0.083(4) 0.017(4) 0.004(4) -0.013(4)
C42 0.115(6) 0.097(5) 0.108(6) 0.039(5) -0.017(5) -0.021(5)
C43 0.134(7) 0.096(5) 0.117(6) 0.049(5) -0.006(5) -0.019(5)
C44 0.120(6) 0.073(5) 0.121(6) 0.037(5) 0.006(5) -0.021(5)
C45 0.096(5) 0.071(4) 0.105(6) 0.014(4) 0.009(4) -0.028(4)

loop_
_atom_type_symbol
_atom_type_description
_atom_type_scat_dispersion_real
_atom_type_scat_dispersion_imag
_atom_type_scat_source
C C 0.0033 0.0016 'International Tables Vol C Tables 4.2.6.8 and 6.1.1.4'
H H 0.0000 0.0000 'International Tables Vol C Tables 4.2.6.8 and 6.1.1.4'
N N 0.0061 0.0033 'International Tables Vol C Tables 4.2.6.8 and 6.1.1.4'
O O 0.0106 0.0060 'International Tables Vol C Tables 4.2.6.8 and 6.1.1.4'
S S 0.1246 0.1234 'International Tables Vol C Tables 4.2.6.8 and 6.1.1.4'
Cl Cl 0.1484 0.1585 'International Tables Vol C Tables 4.2.6.8 and 6.1.1.4'
Ag Ag -0.8971 1.1015 'International Tables Vol C Tables 4.2.6.8 and 6.1.1.4'

loop_
_geom_angle_atom_site_label_1
_geom_angle_atom_site_label_2
_geom_angle_atom_site_label_3
_geom_angle
_geom_angle_site_symmetry_1
_geom_angle_site_symmetry_3
_geom_angle_publ_flag
C1 Ag1 Cl1 173.09(18) . . ?
C1 N1 C2 111.8(5) . . ?
C1 N1 C4 122.1(5) . . ?
C2 N1 C4 126.0(5) . . ?
C1 N2 C39 121.8(6) . . ?
C1 N2 C3 111.7(6) . . ?
C39 N2 C3 126.5(6) . . ?
C39 N3 C41 104.3(6) . . ?
C39 O1 C40 103.5(6) . . ?
C23 O2 C7 118.9(8) . . ?
N1 C1 N2 104.1(5) . . ?
N1 C1 Ag1 126.1(4) . . ?
N2 C1 Ag1 129.3(4) . . ?
C3 C2 N1 106.9(6) . . ?
C3 C2 C37 130.2(6) . . ?
N1 C2 C37 123.0(6) . . ?
C2 C3 N2 105.5(6) . . ?
C2 C3 C38 129.1(7) . . ?
N2 C3 C38 125.4(6) . . ?
C5 C4 C9 123.0(6) . . ?
C5 C4 N1 117.9(6) . . ?
C9 C4 N1 119.1(5) . . ?
C4 C5 C6 117.7(6) . . ?
C4 C5 C10 122.1(6) . . ?
C6 C5 C10 120.1(6) . . ?
C7 C6 C5 120.6(6) . . ?
C7 C6 H6 119.7 . . ?
C5 C6 H6 119.7 . . ?
C6 C7 C8 120.2(6) . . ?
C6 C7 O2 126.1(7) . . ?
C8 C7 O2 113.6(7) . . ?
C9 C8 C7 120.7(6) . . ?
C9 C8 H8 119.6 . . ?
C7 C8 H8 119.6 . . ?
C8 C9 C4 117.6(6) . . ?
C8 C9 C24 121.6(6) . . ?
C4 C9 C24 120.7(6) . . ?
C17 C10 C5 111.8(5) . . ?
C17 C10 C11 114.2(6) . . ?
C5 C10 C11 113.3(5) . . ?
C17 C10 H10 105.5 . . ?
C5 C10 H10 105.5 . . ?
C11 C10 H10 105.5 . . ?
C16 C11 C12 116.9(8) . . ?
C16 C11 C10 123.6(7) . . ?
C12 C11 C10 119.5(7) . . ?
C11 C12 C13 120.3(9) . . ?
C11 C12 H12 119.9 . . ?
C13 C12 H12 119.9 . . ?
C14 C13 C12 120.9(10) . . ?
C14 C13 H13 119.5 . . ?
C12 C13 H13 119.5 . . ?
C13 C14 C15 119.0(10) . . ?
C13 C14 H14 120.5 . . ?
C15 C14 H14 120.5 . . ?
C14 C15 C16 119.8(11) . . ?
C14 C15 H15 120.1 . . ?
C16 C15 H15 120.1 . . ?
C11 C16 C15 122.8(9) . . ?
C11 C16 H16 118.6 . . ?
C15 C16 H16 118.6 . . ?
C18 C17 C22 116.5(8) . . ?
C18 C17 C10 124.5(7) . . ?
C22 C17 C10 118.9(7) . . ?
C19 C18 C17 121.8(9) . . ?
C19 C18 H18 119.1 . . ?
C17 C18 H18 119.1 . . ?
C20 C19 C18 120.4(10) . . ?
C20 C19 H19 119.8 . . ?
C18 C19 H19 119.8 . . ?
C19 C20 C21 119.7(10) . . ?
C19 C20 H20 120.1 . . ?
C21 C20 H20 120.1 . . ?
C20 C21 C22 121.0(10) . . ?
C20 C21 H21 119.5 . . ?
C22 C21 H21 119.5 . . ?
C21 C22 C17 120.5(9) . . ?
C21 C22 H22 119.8 . . ?
C17 C22 H22 119.8 . . ?
O2 C23 H23A 120.0 . . ?
O2 C23 H23B 120.0 . . ?
H23A C23 H23B 120.0 . . ?
C31 C24 C25 113.6(7) . . ?
C31 C24 C9 111.4(6) . . ?
C25 C24 C9 114.0(6) . . ?
C31 C24 H24 105.6 . . ?
C25 C24 H24 105.6 . . ?
C9 C24 H24 105.6 . . ?
C26 C25 C30 115.9(12) . . ?
C26 C25 C24 119.5(9) . . ?
C30 C25 C24 124.4(11) . . ?
C27 C26 C25 122.6(10) . . ?
C27 C26 H26 118.7 . . ?
C25 C26 H26 118.7 . . ?
C28 C27 C26 119.3(13) . . ?
C28 C27 H27 120.3 . . ?
C26 C27 H27 120.3 . . ?
C29 C28 C27 119.8(13) . . ?
C29 C28 H28 120.1 . . ?
C27 C28 H28 120.1 . . ?
C28 C29 C30 120.7(12) . . ?
C28 C29 H29 119.7 . . ?
C30 C29 H29 119.7 . . ?
C29 C30 C25 121.6(13) . . ?
C29 C30 H30 119.2 . . ?
C25 C30 H30 119.2 . . ?
C36 C31 C32 118.5(9) . . ?
C36 C31 C24 119.3(8) . . ?
C32 C31 C24 122.1(8) . . ?
C33 C32 C31 122.3(11) . . ?
C33 C32 H32 118.8 . . ?
C31 C32 H32 118.8 . . ?
C34 C33 C32 116.8(13) . . ?
C34 C33 H33 121.6 . . ?
C32 C33 H33 121.6 . . ?
C35 C34 C33 124.1(12) . . ?
C35 C34 H34 118.0 . . ?
C33 C34 H34 118.0 . . ?
C34 C35 C36 119.1(12) . . ?
C34 C35 H35 120.4 . . ?
C36 C35 H35 120.4 . . ?
C31 C36 C35 119.0(11) . . ?
C31 C36 H36 120.5 . . ?
C35 C36 H36 120.5 . . ?
C2 C37 H37A 109.5 . . ?
C2 C37 H37B 109.5 . . ?
H37A C37 H37B 109.5 . . ?
C2 C37 H37C 109.5 . . ?
H37A C37 H37C 109.5 . . ?
H37B C37 H37C 109.5 . . ?
C3 C38 H38A 109.5 . . ?
C3 C38 H38B 109.5 . . ?
H38A C38 H38B 109.5 . . ?
C3 C38 H38C 109.5 . . ?
H38A C38 H38C 109.5 . . ?
H38B C38 H38C 109.5 . . ?
N3 C39 O1 117.3(6) . . ?
N3 C39 N2 120.1(7) . . ?
O1 C39 N2 122.6(8) . . ?
C41 C40 O1 108.4(6) . . ?
C41 C40 C45 120.8(8) . . ?
O1 C40 C45 130.8(8) . . ?
C42 C41 C40 123.2(8) . . ?
C42 C41 N3 130.3(9) . . ?
C40 C41 N3 106.5(7) . . ?
C41 C42 C43 115.9(10) . . ?
C41 C42 H42 122.0 . . ?
C43 C42 H42 122.0 . . ?
C44 C43 C42 121.1(10) . . ?
C44 C43 H43 119.5 . . ?
C42 C43 H43 119.5 . . ?
C45 C44 C43 122.6(9) . . ?
C45 C44 H44 118.7 . . ?
C43 C44 H44 118.7 . . ?
C44 C45 C40 116.3(10) . . ?
C44 C45 H45 121.9 . . ?
C40 C45 H45 121.9 . . ?

loop_
_geom_bond_atom_site_label_1
_geom_bond_atom_site_label_2
_geom_bond_distance
_geom_bond_site_symmetry_2
_geom_bond_publ_flag
Ag1 C1 2.075(6) . ?
Ag1 Cl1 2.3035(18) . ?
N1 C1 1.338(7) . ?
N1 C2 1.405(8) . ?
N1 C4 1.447(7) . ?
N2 C1 1.359(7) . ?
N2 C39 1.387(9) . ?
N2 C3 1.411(9) . ?
N3 C39 1.284(9) . ?
N3 C41 1.399(9) . ?
O1 C39 1.301(8) . ?
O1 C40 1.383(9) . ?
O2 C23 1.315(12) . ?
O2 C7 1.405(9) . ?
C2 C3 1.341(9) . ?
C2 C37 1.504(9) . ?
C3 C38 1.491(9) . ?
C4 C5 1.385(9) . ?
C4 C9 1.395(9) . ?
C5 C6 1.392(9) . ?
C5 C10 1.524(9) . ?
C6 C7 1.381(10) . ?
C6 H6 0.9300 . ?
C7 C8 1.392(10) . ?
C8 C9 1.381(9) . ?
C8 H8 0.9300 . ?
C9 C24 1.538(9) . ?
C10 C17 1.517(10) . ?
C10 C11 1.532(9) . ?
C10 H10 0.9800 . ?
C11 C16 1.325(10) . ?
C11 C12 1.374(10) . ?
C12 C13 1.403(12) . ?
C12 H12 0.9300 . ?
C13 C14 1.333(13) . ?
C13 H13 0.9300 . ?
C14 C15 1.338(14) . ?
C14 H14 0.9300 . ?
C15 C16 1.397(12) . ?
C15 H15 0.9300 . ?
C16 H16 0.9300 . ?
C17 C18 1.377(11) . ?
C17 C22 1.381(11) . ?
C18 C19 1.366(11) . ?
C18 H18 0.9300 . ?
C19 C20 1.326(13) . ?
C19 H19 0.9300 . ?
C20 C21 1.355(14) . ?
C20 H20 0.9300 . ?
C21 C22 1.365(12) . ?
C21 H21 0.9300 . ?
C22 H22 0.9300 . ?
C23 H23A 0.9300 . ?
C23 H23B 0.9300 . ?
C24 C31 1.510(10) . ?
C24 C25 1.510(12) . ?
C24 H24 0.9800 . ?
C25 C26 1.384(13) . ?
C25 C30 1.385(10) . ?
C26 C27 1.378(13) . ?
C26 H26 0.9300 . ?
C27 C28 1.373(12) . ?
C27 H27 0.9300 . ?
C28 C29 1.344(15) . ?
C28 H28 0.9300 . ?
C29 C30 1.384(15) . ?
C29 H29 0.9300 . ?
C30 H30 0.9300 . ?
C31 C36 1.392(12) . ?
C31 C32 1.395(11) . ?
C32 C33 1.378(13) . ?
C32 H32 0.9300 . ?
C33 C34 1.362(17) . ?
C33 H33 0.9300 . ?
C34 C35 1.344(19) . ?
C34 H34 0.9300 . ?
C35 C36 1.409(15) . ?
C35 H35 0.9300 . ?
C36 H36 0.9300 . ?
C37 H37A 0.9600 . ?
C37 H37B 0.9600 . ?
C37 H37C 0.9600 . ?
C38 H38A 0.9600 . ?
C38 H38B 0.9600 . ?
C38 H38C 0.9600 . ?
C40 C41 1.373(11) . ?
C40 C45 1.394(10) . ?
C41 C42 1.343(12) . ?
C42 C43 1.395(12) . ?
C42 H42 0.9300 . ?
C43 C44 1.375(14) . ?
C43 H43 0.9300 . ?
C44 C45 1.346(13) . ?
C44 H44 0.9300 . ?
C45 H45 0.9300 . ?

loop_
_geom_torsion_atom_site_label_1
_geom_torsion_atom_site_label_2
_geom_torsion_atom_site_label_3
_geom_torsion_atom_site_label_4
_geom_torsion
_geom_torsion_site_symmetry_1
_geom_torsion_site_symmetry_2
_geom_torsion_site_symmetry_3
_geom_torsion_site_symmetry_4
_geom_torsion_publ_flag
C2 N1 C1 N2 -0.8(7) . . . . ?
C4 N1 C1 N2 -177.2(6) . . . . ?
C2 N1 C1 Ag1 -173.8(4) . . . . ?
C4 N1 C1 Ag1 9.8(8) . . . . ?
C39 N2 C1 N1 -178.7(7) . . . . ?
C3 N2 C1 N1 0.4(8) . . . . ?
C39 N2 C1 Ag1 -6.1(11) . . . . ?
C3 N2 C1 Ag1 173.0(5) . . . . ?
C1 N1 C2 C3 0.9(8) . . . . ?
C4 N1 C2 C3 177.2(6) . . . . ?
C1 N1 C2 C37 -179.1(6) . . . . ?
C4 N1 C2 C37 -2.8(10) . . . . ?
N1 C2 C3 N2 -0.6(8) . . . . ?
C37 C2 C3 N2 179.4(7) . . . . ?
N1 C2 C3 C38 -179.0(8) . . . . ?
C37 C2 C3 C38 1.0(14) . . . . ?
C1 N2 C3 C2 0.2(8) . . . . ?
C39 N2 C3 C2 179.2(7) . . . . ?
C1 N2 C3 C38 178.7(7) . . . . ?
C39 N2 C3 C38 -2.3(13) . . . . ?
C1 N1 C4 C5 91.5(7) . . . . ?
C2 N1 C4 C5 -84.4(8) . . . . ?
C1 N1 C4 C9 -86.4(7) . . . . ?
C2 N1 C4 C9 97.7(7) . . . . ?
C9 C4 C5 C6 -2.5(10) . . . . ?
N1 C4 C5 C6 179.6(6) . . . . ?
C9 C4 C5 C10 175.8(6) . . . . ?
N1 C4 C5 C10 -2.0(9) . . . . ?
C4 C5 C6 C7 0.3(10) . . . . ?
C10 C5 C6 C7 -178.1(6) . . . . ?
C5 C6 C7 C8 2.1(11) . . . . ?
C5 C6 C7 O2 178.2(7) . . . . ?
C23 O2 C7 C6 9.3(13) . . . . ?
C23 O2 C7 C8 -174.4(9) . . . . ?
C6 C7 C8 C9 -2.3(11) . . . . ?
O2 C7 C8 C9 -178.8(6) . . . . ?
C7 C8 C9 C4 0.1(10) . . . . ?
C7 C8 C9 C24 177.7(6) . . . . ?
C5 C4 C9 C8 2.4(10) . . . . ?
N1 C4 C9 C8 -179.8(5) . . . . ?
C5 C4 C9 C24 -175.3(6) . . . . ?
N1 C4 C9 C24 2.5(9) . . . . ?
C4 C5 C10 C17 -131.7(6) . . . . ?
C6 C5 C10 C17 46.6(9) . . . . ?
C4 C5 C10 C11 97.5(7) . . . . ?
C6 C5 C10 C11 -84.2(7) . . . . ?
C17 C10 C11 C16 -81.2(10) . . . . ?
C5 C10 C11 C16 48.4(10) . . . . ?
C17 C10 C11 C12 96.1(8) . . . . ?
C5 C10 C11 C12 -134.3(8) . . . . ?
C16 C11 C12 C13 1.0(13) . . . . ?
C10 C11 C12 C13 -176.4(8) . . . . ?
C11 C12 C13 C14 3.1(16) . . . . ?
C12 C13 C14 C15 -6.5(18) . . . . ?
C13 C14 C15 C16 5.8(19) . . . . ?
C12 C11 C16 C15 -1.7(15) . . . . ?
C10 C11 C16 C15 175.7(9) . . . . ?
C14 C15 C16 C11 -1.7(19) . . . . ?
C5 C10 C17 C18 -120.3(8) . . . . ?
C11 C10 C17 C18 10.1(10) . . . . ?
C5 C10 C17 C22 60.8(9) . . . . ?
C11 C10 C17 C22 -168.8(7) . . . . ?
C22 C17 C18 C19 -1.1(13) . . . . ?
C10 C17 C18 C19 180.0(8) . . . . ?
C17 C18 C19 C20 1.7(15) . . . . ?
C18 C19 C20 C21 -1.2(16) . . . . ?
C19 C20 C21 C22 0.0(17) . . . . ?
C20 C21 C22 C17 0.7(16) . . . . ?
C18 C17 C22 C21 -0.1(13) . . . . ?
C10 C17 C22 C21 178.9(9) . . . . ?
C8 C9 C24 C31 101.6(8) . . . . ?
C4 C9 C24 C31 -80.8(8) . . . . ?
C8 C9 C24 C25 -28.6(10) . . . . ?
C4 C9 C24 C25 149.0(7) . . . . ?
C31 C24 C25 C26 167.8(8) . . . . ?
C9 C24 C25 C26 -63.0(10) . . . . ?
C31 C24 C25 C30 -7.1(15) . . . . ?
C9 C24 C25 C30 122.0(12) . . . . ?
C30 C25 C26 C27 1.6(17) . . . . ?
C24 C25 C26 C27 -173.7(9) . . . . ?
C25 C26 C27 C28 -2.5(18) . . . . ?
C26 C27 C28 C29 3(2) . . . . ?
C27 C28 C29 C30 -2(2) . . . . ?
C28 C29 C30 C25 1(2) . . . . ?
C26 C25 C30 C29 -0.9(19) . . . . ?
C24 C25 C30 C29 174.2(9) . . . . ?
C25 C24 C31 C36 -101.4(9) . . . . ?
C9 C24 C31 C36 128.2(8) . . . . ?
C25 C24 C31 C32 75.7(10) . . . . ?
C9 C24 C31 C32 -54.7(10) . . . . ?
C36 C31 C32 C33 -0.3(14) . . . . ?
C24 C31 C32 C33 -177.4(10) . . . . ?
C31 C32 C33 C34 -3.9(18) . . . . ?
C32 C33 C34 C35 5(2) . . . . ?
C33 C34 C35 C36 -2(2) . . . . ?
C32 C31 C36 C35 3.8(14) . . . . ?
C24 C31 C36 C35 -179.0(10) . . . . ?
C34 C35 C36 C31 -3(2) . . . . ?
C41 N3 C39 O1 -0.3(9) . . . . ?
C41 N3 C39 N2 -179.8(7) . . . . ?
C40 O1 C39 N3 1.0(9) . . . . ?
C40 O1 C39 N2 -179.5(7) . . . . ?
C1 N2 C39 N3 -44.7(11) . . . . ?
C3 N2 C39 N3 136.3(8) . . . . ?
C1 N2 C39 O1 135.8(7) . . . . ?
C3 N2 C39 O1 -43.2(12) . . . . ?
C39 O1 C40 C41 -1.2(9) . . . . ?
C39 O1 C40 C45 178.3(9) . . . . ?
O1 C40 C41 C42 -179.5(9) . . . . ?
C45 C40 C41 C42 0.9(15) . . . . ?
O1 C40 C41 N3 1.1(9) . . . . ?
C45 C40 C41 N3 -178.5(7) . . . . ?
C39 N3 C41 C42 -179.9(11) . . . . ?
C39 N3 C41 C40 -0.6(9) . . . . ?
C40 C41 C42 C43 2.6(16) . . . . ?
N3 C41 C42 C43 -178.2(10) . . . . ?
C41 C42 C43 C44 -4.5(17) . . . . ?
C42 C43 C44 C45 3.0(19) . . . . ?
C43 C44 C45 C40 0.6(16) . . . . ?
C41 C40 C45 C44 -2.6(13) . . . . ?
O1 C40 C45 C44 177.9(9) . . . . ?
